data_7007104
loop_
_publ_author_name
'Fox, Mark A.'
'Cameron, Audrey M.'
'Low, Paul J.'
'Paterson, Michael A. J.'
'Batsanov, Andrei S.'
'Goeta, Andr\'es E'
'Rankin, David W. H.'
'Robertson, Heather E.'
'Schirlin, Julien T.'

_publ_section_title
;
 Synthetic and structural studies on C-ethynyl- and C-bromo-carboranes.
;
_journal_issue 29
_journal_name_full 'Dalton transactions (Cambridge, England : 2003)'
_journal_page_first 3544
_journal_page_last 3560
_journal_paper_doi 10.1039/b517538k
_journal_year 2006
_chemical_formula_moiety 'C4 H12 B10'
_chemical_formula_sum 'C4 H12 B10'
_chemical_formula_weight 168.24
_chemical_name_common 1-ethynyl-ortho-carborane
_chemical_name_systematic
;
1-ethynyl-ortho-carborane
;
_space_group_IT_number 14
_symmetry_cell_setting monoclinic
_symmetry_space_group_name_Hall '-P 2yn'
_symmetry_space_group_name_H-M 'P 1 21/n 1'
_atom_sites_solution_hydrogens difmap
_atom_sites_solution_primary direct
_atom_sites_solution_secondary difmap
_audit_creation_method SHELXL-97
_cell_angle_alpha 90.00
_cell_angle_beta 98.85(1)
_cell_angle_gamma 90.00
_cell_formula_units_Z 4
_cell_length_a 7.0131(4)
_cell_length_b 20.7510(12)
_cell_length_c 7.0409(4)
_cell_measurement_reflns_used 5648
_cell_measurement_temperature 120(2)
_cell_measurement_theta_max 30.4
_cell_measurement_theta_min 3.1
_cell_volume 1012.45(10)
_computing_cell_refinement 'SMART V5.63 (Bruker, 2003)'
_computing_data_collection 'SMART V5.63 (Bruker, 2003)'
_computing_data_reduction 'SAINT V6.45A (Bruker, 2003)'
_computing_molecular_graphics 'SHELXTL version 6.12 (Bruker, 2001)'
_computing_publication_material 'SHELXTL version 6.12 (Bruker, 2001)'
_computing_structure_refinement 'SHELXL-97 (Sheldrick, 1997)'
_computing_structure_solution 'SHELXS-97 (Sheldrick, 1990)'
_diffrn_ambient_temperature 120(2)
_diffrn_detector_area_resol_mean 8
_diffrn_measured_fraction_theta_full 0.998
_diffrn_measured_fraction_theta_max 0.998
_diffrn_measurement_device_type 'ProteumM APEX CCD area detector'
_diffrn_measurement_method \w
_diffrn_radiation_monochromator graphite
_diffrn_radiation_source '60W microfocus Bede Microsource with glass polycapillary optics'
_diffrn_radiation_type MoK\a
_diffrn_radiation_wavelength 0.71073
_diffrn_reflns_av_R_equivalents 0.0269
_diffrn_reflns_av_sigmaI/netI 0.0230
_diffrn_reflns_limit_h_max 9
_diffrn_reflns_limit_h_min -9
_diffrn_reflns_limit_k_max 29
_diffrn_reflns_limit_k_min -29
_diffrn_reflns_limit_l_max 10
_diffrn_reflns_limit_l_min -10
_diffrn_reflns_number 12934
_diffrn_reflns_theta_full 30.47
_diffrn_reflns_theta_max 30.47
_diffrn_reflns_theta_min 1.96
_diffrn_standards_number 0
_exptl_absorpt_coefficient_mu 0.047
_exptl_absorpt_correction_T_max 1.0000
_exptl_absorpt_correction_T_min 0.7485
_exptl_absorpt_correction_type none
_exptl_absorpt_process_details 'SADABS V2.10 (Bruker-Nonius, 2003)'
_exptl_crystal_colour colourless
_exptl_crystal_density_diffrn 1.104
_exptl_crystal_density_method 'not measured'
_exptl_crystal_description 'irregular shape'
_exptl_crystal_F_000 344
_exptl_crystal_size_max 0.44
_exptl_crystal_size_mid 0.40
_exptl_crystal_size_min 0.24
_refine_diff_density_max 0.306
_refine_diff_density_min -0.242
_refine_diff_density_rms 0.048
_refine_ls_extinction_method none
_refine_ls_goodness_of_fit_ref 1.070
_refine_ls_hydrogen_treatment refall
_refine_ls_matrix_type full
_refine_ls_number_parameters 175
_refine_ls_number_reflns 3055
_refine_ls_number_restraints 0
_refine_ls_restrained_S_all 1.070
_refine_ls_R_factor_all 0.0574
_refine_ls_R_factor_gt 0.0455
_refine_ls_shift/su_max 0.000
_refine_ls_shift/su_mean 0.000
_refine_ls_structure_factor_coef Fsqd
_refine_ls_weighting_details 'calc w=1/[\s^2^(Fo^2^)+(0.0785P)^2^+0.1690P] where P=(Fo^2^+2Fc^2^)/3'
_refine_ls_weighting_scheme calc
_refine_ls_wR_factor_gt 0.1234
_refine_ls_wR_factor_ref 0.1340
_reflns_number_gt 2534
_reflns_number_total 3055
_reflns_threshold_expression I>2\s(I)
_cod_data_source_file b517538k.txt
_cod_data_source_block (28)
_cod_original_sg_symbol_H-M P2(1)/n
_cod_database_code 7007104

loop_
_symmetry_equiv_pos_as_xyz
'x, y, z'
'-x+1/2, y+1/2, -z+1/2'
'-x, -y, -z'
'x-1/2, -y-1/2, z-1/2'

loop_
_atom_site_label
_atom_site_type_symbol
_atom_site_fract_x
_atom_site_fract_y
_atom_site_fract_z
_atom_site_U_iso_or_equiv
_atom_site_adp_type
_atom_site_occupancy
_atom_site_symmetry_multiplicity
_atom_site_calc_flag
_atom_site_refinement_flags
_atom_site_disorder_assembly
_atom_site_disorder_group
C1 C 0.45621(13) 0.11368(4) 0.68184(13) 0.01742(19) Uani 1 1 d . . .
C2 C 0.58250(15) 0.17848(5) 0.64473(14) 0.0221(2) Uani 1 1 d . . .
H2 H 0.529(2) 0.2025(7) 0.528(2) 0.037(4) Uiso 1 1 d . . .
B3 B 0.44060(16) 0.18093(5) 0.82444(15) 0.0215(2) Uani 1 1 d . . .
H3 H 0.3065(17) 0.2089(6) 0.8025(17) 0.020(3) Uiso 1 1 d . . .
B4 B 0.45719(16) 0.10133(5) 0.92217(15) 0.0196(2) Uani 1 1 d . . .
H4 H 0.332(2) 0.0810(6) 0.968(2) 0.027(3) Uiso 1 1 d . . .
B5 B 0.60332(15) 0.05436(5) 0.78851(15) 0.0180(2) Uani 1 1 d . . .
H5 H 0.562(2) 0.0060(7) 0.747(2) 0.029(3) Uiso 1 1 d . . .
B6 B 0.67876(16) 0.10391(5) 0.60880(15) 0.0200(2) Uani 1 1 d . . .
H6 H 0.676(2) 0.0880(7) 0.466(2) 0.032(4) Uiso 1 1 d . . .
B7 B 0.67689(18) 0.21417(5) 0.85546(17) 0.0246(2) Uani 1 1 d . . .
H7 H 0.693(2) 0.2661(8) 0.859(2) 0.041(4) Uiso 1 1 d . . .
B8 B 0.60270(17) 0.16453(5) 1.03650(16) 0.0235(2) Uani 1 1 d . . .
H8 H 0.572(2) 0.1828(7) 1.170(2) 0.035(4) Uiso 1 1 d . . .
B9 B 0.70322(16) 0.08636(5) 1.01436(15) 0.0202(2) Uani 1 1 d . . .
H9 H 0.745(2) 0.0529(7) 1.134(2) 0.033(4) Uiso 1 1 d . . .
B10 B 0.83898(15) 0.08769(5) 0.82026(16) 0.0207(2) Uani 1 1 d . . .
H10 H 0.963(2) 0.0575(7) 0.818(2) 0.038(4) Uiso 1 1 d . . .
B11 B 0.82223(16) 0.16697(6) 0.72172(17) 0.0237(2) Uani 1 1 d . . .
H11 H 0.923(2) 0.1895(7) 0.639(2) 0.041(4) Uiso 1 1 d . . .
B12 B 0.83895(17) 0.15609(5) 0.97428(17) 0.0240(2) Uani 1 1 d . . .
H12 H 0.966(2) 0.1680(8) 1.069(2) 0.044(4) Uiso 1 1 d . . .
C13 C 0.29148(14) 0.09793(5) 0.54068(14) 0.0214(2) Uani 1 1 d . . .
C14 C 0.15850(17) 0.08366(6) 0.42322(17) 0.0304(2) Uani 1 1 d . . .
H14 H 0.049(2) 0.0662(7) 0.334(2) 0.038(4) Uiso 1 1 d . . .

loop_
_atom_site_aniso_label
_atom_site_aniso_U_11
_atom_site_aniso_U_22
_atom_site_aniso_U_33
_atom_site_aniso_U_23
_atom_site_aniso_U_13
_atom_site_aniso_U_12
C1 0.0178(4) 0.0187(4) 0.0152(4) -0.0003(3) 0.0008(3) 0.0006(3)
C2 0.0234(5) 0.0210(4) 0.0207(4) 0.0009(3) 0.0000(3) 0.0000(3)
B3 0.0247(5) 0.0203(5) 0.0185(5) -0.0027(4) 0.0003(4) 0.0041(4)
B4 0.0211(5) 0.0228(5) 0.0148(4) 0.0000(4) 0.0022(4) 0.0018(4)
B5 0.0173(5) 0.0187(4) 0.0174(4) 0.0005(3) 0.0009(3) 0.0009(3)
B6 0.0200(5) 0.0226(5) 0.0177(5) 0.0011(4) 0.0035(4) 0.0000(4)
B7 0.0286(6) 0.0181(5) 0.0241(5) -0.0012(4) -0.0053(4) -0.0008(4)
B8 0.0293(6) 0.0228(5) 0.0166(5) -0.0035(4) -0.0021(4) 0.0032(4)
B9 0.0218(5) 0.0207(5) 0.0166(4) 0.0011(4) -0.0018(4) 0.0007(4)
B10 0.0172(5) 0.0217(5) 0.0225(5) 0.0016(4) 0.0011(4) 0.0006(4)
B11 0.0208(5) 0.0232(5) 0.0264(5) 0.0035(4) 0.0011(4) -0.0035(4)
B12 0.0235(5) 0.0205(5) 0.0247(5) 0.0003(4) -0.0064(4) -0.0022(4)
C13 0.0210(5) 0.0223(4) 0.0200(4) -0.0014(3) 0.0001(3) 0.0022(3)
C14 0.0268(5) 0.0329(5) 0.0286(5) -0.0046(4) -0.0047(4) 0.0009(4)

loop_
_atom_type_symbol
_atom_type_description
_atom_type_scat_dispersion_real
_atom_type_scat_dispersion_imag
_atom_type_scat_source
C C 0.0033 0.0016 'International Tables Vol C Tables 4.2.6.8 and 6.1.1.4'
H H 0.0000 0.0000 'International Tables Vol C Tables 4.2.6.8 and 6.1.1.4'
B B 0.0013 0.0007 'International Tables Vol C Tables 4.2.6.8 and 6.1.1.4'

loop_
_geom_angle_atom_site_label_1
_geom_angle_atom_site_label_2
_geom_angle_atom_site_label_3
_geom_angle
_geom_angle_site_symmetry_1
_geom_angle_site_symmetry_3
_geom_angle_publ_flag
C13 C1 C2 117.89(8) . . ?
C13 C1 B5 120.45(8) . . ?
C2 C1 B5 110.76(7) . . ?
C13 C1 B4 121.95(8) . . ?
C2 C1 B4 110.96(7) . . ?
B5 C1 B4 62.99(6) . . ?
C13 C1 B6 115.65(8) . . ?
C2 C1 B6 61.19(6) . . ?
B5 C1 B6 62.19(6) . . ?
B4 C1 B6 114.23(7) . . ?
C13 C1 B3 117.85(8) . . ?
C2 C1 B3 61.29(6) . . ?
B5 C1 B3 114.48(7) . . ?
B4 C1 B3 62.50(6) . . ?
B6 C1 B3 114.04(7) . . ?
C1 C2 B7 111.28(8) . . ?
C1 C2 B11 111.26(7) . . ?
B7 C2 B11 63.25(7) . . ?
C1 C2 B6 61.58(6) . . ?
B7 C2 B6 114.28(8) . . ?
B11 C2 B6 62.00(6) . . ?
C1 C2 B3 61.63(6) . . ?
B7 C2 B3 62.50(7) . . ?
B11 C2 B3 115.03(8) . . ?
B6 C2 B3 114.66(7) . . ?
C1 C2 H2 113.6(9) . . ?
B7 C2 H2 123.7(9) . . ?
B11 C2 H2 124.4(8) . . ?
B6 C2 H2 116.0(9) . . ?
B3 C2 H2 114.2(9) . . ?
C2 B3 C1 57.09(5) . . ?
C2 B3 B8 104.21(8) . . ?
C1 B3 B8 104.19(7) . . ?
C2 B3 B7 57.98(6) . . ?
C1 B3 B7 104.06(8) . . ?
B8 B3 B7 60.25(6) . . ?
C2 B3 B4 104.14(7) . . ?
C1 B3 B4 58.15(6) . . ?
B8 B3 B4 60.04(6) . . ?
B7 B3 B4 107.90(8) . . ?
C2 B3 H3 119.4(6) . . ?
C1 B3 H3 118.3(6) . . ?
B8 B3 H3 130.5(6) . . ?
B7 B3 H3 125.2(6) . . ?
B4 B3 H3 123.2(6) . . ?
C1 B4 B9 104.11(7) . . ?
C1 B4 B8 104.61(7) . . ?
B9 B4 B8 60.35(6) . . ?
C1 B4 B5 58.34(6) . . ?
B9 B4 B5 59.49(6) . . ?
B8 B4 B5 107.81(8) . . ?
C1 B4 B3 59.35(6) . . ?
B9 B4 B3 107.74(8) . . ?
B8 B4 B3 59.39(6) . . ?
B5 B4 B3 108.10(7) . . ?
C1 B4 H4 118.7(7) . . ?
B9 B4 H4 128.2(7) . . ?
B8 B4 H4 126.6(7) . . ?
B5 B4 H4 120.6(7) . . ?
B3 B4 H4 118.3(7) . . ?
C1 B5 B9 104.75(7) . . ?
C1 B5 B6 59.58(6) . . ?
B9 B5 B6 107.69(7) . . ?
C1 B5 B10 105.24(7) . . ?
B9 B5 B10 60.46(6) . . ?
B6 B5 B10 59.29(6) . . ?
C1 B5 B4 58.66(6) . . ?
B9 B5 B4 60.00(6) . . ?
B6 B5 B4 108.56(7) . . ?
B10 B5 B4 108.67(7) . . ?
C1 B5 H5 115.9(7) . . ?
B9 B5 H5 130.5(7) . . ?
B6 B5 H5 116.5(7) . . ?
B10 B5 H5 127.3(8) . . ?
B4 B5 H5 120.2(8) . . ?
C2 B6 C1 57.23(6) . . ?
C2 B6 B10 105.19(7) . . ?
C1 B6 B10 105.05(7) . . ?
C2 B6 B11 58.44(6) . . ?
C1 B6 B11 104.92(8) . . ?
B10 B6 B11 60.88(6) . . ?
C2 B6 B5 104.45(7) . . ?
C1 B6 B5 58.24(6) . . ?
B10 B6 B5 60.37(6) . . ?
B11 B6 B5 108.71(7) . . ?
C2 B6 H6 118.1(8) . . ?
C1 B6 H6 115.8(8) . . ?
B10 B6 H6 131.5(8) . . ?
B11 B6 H6 126.0(8) . . ?
B5 B6 H6 122.3(8) . . ?
C2 B7 B12 104.52(8) . . ?
C2 B7 B3 59.52(6) . . ?
B12 B7 B3 108.15(8) . . ?
C2 B7 B8 104.82(8) . . ?
B12 B7 B8 60.36(7) . . ?
B3 B7 B8 59.53(7) . . ?
C2 B7 B11 58.46(6) . . ?
B12 B7 B11 59.97(7) . . ?
B3 B7 B11 108.65(8) . . ?
B8 B7 B11 108.33(8) . . ?
C2 B7 H7 118.7(8) . . ?
B12 B7 H7 127.3(8) . . ?
B3 B7 H7 118.9(8) . . ?
B8 B7 H7 126.9(8) . . ?
B11 B7 H7 119.5(8) . . ?
B3 B8 B4 60.57(6) . . ?
B3 B8 B7 60.22(6) . . ?
B4 B8 B7 108.30(7) . . ?
B3 B8 B9 108.24(7) . . ?
B4 B8 B9 59.78(6) . . ?
B7 B8 B9 107.51(8) . . ?
B3 B8 B12 108.21(8) . . ?
B4 B8 B12 107.83(8) . . ?
B7 B8 B12 59.75(7) . . ?
B9 B8 B12 59.72(6) . . ?
B3 B8 H8 119.2(8) . . ?
B4 B8 H8 118.9(8) . . ?
B7 B8 H8 123.2(8) . . ?
B9 B8 H8 122.3(8) . . ?
B12 B8 H8 124.8(8) . . ?
B5 B9 B4 60.52(6) . . ?
B5 B9 B12 108.12(7) . . ?
B4 B9 B12 108.27(7) . . ?
B5 B9 B10 60.00(6) . . ?
B4 B9 B10 108.72(7) . . ?
B12 B9 B10 60.23(6) . . ?
B5 B9 B8 108.25(7) . . ?
B4 B9 B8 59.88(6) . . ?
B12 B9 B8 60.18(7) . . ?
B10 B9 B8 108.52(8) . . ?
B5 B9 H9 118.5(8) . . ?
B4 B9 H9 121.4(8) . . ?
B12 B9 H9 123.4(8) . . ?
B10 B9 H9 119.3(8) . . ?
B8 B9 H9 124.7(8) . . ?
B6 B10 B5 60.34(6) . . ?
B6 B10 B9 107.81(7) . . ?
B5 B10 B9 59.55(6) . . ?
B6 B10 B11 59.82(6) . . ?
B5 B10 B11 107.86(7) . . ?
B9 B10 B11 107.57(8) . . ?
B6 B10 B12 107.64(7) . . ?
B5 B10 B12 107.42(8) . . ?
B9 B10 B12 59.78(6) . . ?
B11 B10 B12 59.79(6) . . ?
B6 B10 H10 120.8(8) . . ?
B5 B10 H10 120.7(8) . . ?
B9 B10 H10 122.1(8) . . ?
B11 B10 H10 122.6(8) . . ?
B12 B10 H10 123.3(8) . . ?
C2 B11 B6 59.56(6) . . ?
C2 B11 B12 104.25(8) . . ?
B6 B11 B12 107.56(8) . . ?
C2 B11 B10 104.84(8) . . ?
B6 B11 B10 59.30(6) . . ?
B12 B11 B10 60.21(6) . . ?
C2 B11 B7 58.29(6) . . ?
B6 B11 B7 108.22(8) . . ?
B12 B11 B7 59.79(7) . . ?
B10 B11 B7 108.07(8) . . ?
C2 B11 H11 117.4(8) . . ?
B6 B11 H11 116.7(8) . . ?
B12 B11 H11 129.9(8) . . ?
B10 B11 H11 126.5(8) . . ?
B7 B11 H11 121.2(8) . . ?
B7 B12 B9 107.92(8) . . ?
B7 B12 B11 60.24(7) . . ?
B9 B12 B11 107.91(8) . . ?
B7 B12 B10 108.25(7) . . ?
B9 B12 B10 59.99(6) . . ?
B11 B12 B10 60.00(6) . . ?
B7 B12 B8 59.89(7) . . ?
B9 B12 B8 60.10(6) . . ?
B11 B12 B8 108.17(8) . . ?
B10 B12 B8 108.28(8) . . ?
B7 B12 H12 123.7(9) . . ?
B9 B12 H12 120.7(9) . . ?
B11 B12 H12 121.4(9) . . ?
B10 B12 H12 119.4(9) . . ?
B8 B12 H12 123.1(9) . . ?
C14 C13 C1 178.33(11) . . ?
C13 C14 H14 172.4(9) . . ?

loop_
_geom_bond_atom_site_label_1
_geom_bond_atom_site_label_2
_geom_bond_distance
_geom_bond_site_symmetry_2
_geom_bond_publ_flag
C1 C13 1.4409(13) . ?
C1 C2 1.6528(13) . ?
C1 B5 1.7045(14) . ?
C1 B4 1.7104(14) . ?
C1 B6 1.7287(14) . ?
C1 B3 1.7323(14) . ?
C2 B7 1.6988(15) . ?
C2 B11 1.7020(15) . ?
C2 B6 1.7223(15) . ?
C2 B3 1.7268(15) . ?
C2 H2 0.986(15) . ?
B3 B8 1.7649(15) . ?
B3 B7 1.7772(17) . ?
B3 B4 1.7862(15) . ?
B3 H3 1.095(12) . ?
B4 B9 1.7749(15) . ?
B4 B8 1.7766(16) . ?
B4 B5 1.7841(15) . ?
B4 H4 1.065(14) . ?
B5 B9 1.7657(15) . ?
B5 B6 1.7732(15) . ?
B5 B10 1.7737(15) . ?
B5 H5 1.071(14) . ?
B6 B10 1.7543(15) . ?
B6 B11 1.7638(16) . ?
B6 H6 1.053(14) . ?
B7 B12 1.7754(16) . ?
B7 B8 1.7779(17) . ?
B7 B11 1.7833(17) . ?
B7 H7 1.083(16) . ?
B8 B9 1.7851(15) . ?
B8 B12 1.7864(18) . ?
B8 H8 1.068(14) . ?
B9 B12 1.7782(16) . ?
B9 B10 1.7819(16) . ?
B9 H9 1.098(14) . ?
B10 B11 1.7823(16) . ?
B10 B12 1.7861(16) . ?
B10 H10 1.072(15) . ?
B11 B12 1.7785(17) . ?
B11 H11 1.092(15) . ?
B12 H12 1.054(16) . ?
C13 C14 1.1849(15) . ?
C14 H14 0.983(15) . ?
